data_4130968
loop_
_publ_author_name
'Park, Yoonsu'
'Heo, Joon'
'Baik, Mu-Hyun'
'Chang, Sukbok'

_publ_section_title
;
 Why is the Ir(III)-Mediated Amido Transfer Much Faster Than the
 Rh(III)-Mediated Reaction? A Combined Experimental and Computational
 Study.
;
_journal_issue 42
_journal_name_full 'Journal of the American Chemical Society'
_journal_page_first 14020
_journal_page_last 14029
_journal_paper_doi 10.1021/jacs.6b08211
_journal_volume 138
_journal_year 2016
_chemical_formula_moiety 'C64 H48 B Cl2 F24 Ir N2 O2'
_chemical_formula_sum 'C64 H48 B Cl2 F24 Ir N2 O2'
_chemical_formula_weight 1606.95
_space_group_IT_number 2
_space_group_name_Hall '-P 1'
_space_group_name_H-M_alt 'P -1'
_symmetry_cell_setting triclinic
_symmetry_space_group_name_H-M 'P -1'
_atom_sites_solution_hydrogens geom
_atom_sites_solution_primary direct
_atom_sites_solution_secondary difmap
_audit_creation_method SHELXL-97
_cell_angle_alpha 62.790(2)
_cell_angle_beta 82.644(2)
_cell_angle_gamma 89.710(2)
_cell_formula_units_Z 2
_cell_length_a 12.6934(6)
_cell_length_b 16.4050(8)
_cell_length_c 17.5560(8)
_cell_measurement_reflns_used 109661
_cell_measurement_temperature 133(2)
_cell_measurement_theta_max 27.64
_cell_measurement_theta_min 2.83
_cell_volume 3218.5(3)
_computing_cell_refinement 'Bruker SMART'
_computing_data_collection 'Bruker SMART'
_computing_data_reduction 'Bruker SAINT'
_computing_molecular_graphics 'Bruker SHELXTL'
_computing_publication_material 'Bruker SHELXTL'
_computing_structure_refinement 'SHELXL-97 (Sheldrick, 2008)'
_computing_structure_solution 'SHELXS-97 (Sheldrick, 2008)'
_diffrn_ambient_temperature 133(2)
_diffrn_measured_fraction_theta_full 0.992
_diffrn_measured_fraction_theta_max 0.992
_diffrn_measurement_device_type 'Photon 100 CMOS detector'
_diffrn_measurement_method 'phi and omega scans'
_diffrn_radiation_monochromator graphite
_diffrn_radiation_source 'fine-focus sealed tube'
_diffrn_radiation_type MoK\a
_diffrn_radiation_wavelength 0.71073
_diffrn_reflns_av_R_equivalents 0.0658
_diffrn_reflns_av_sigmaI/netI 0.0381
_diffrn_reflns_limit_h_max 16
_diffrn_reflns_limit_h_min -16
_diffrn_reflns_limit_k_max 21
_diffrn_reflns_limit_k_min -21
_diffrn_reflns_limit_l_max 22
_diffrn_reflns_limit_l_min -22
_diffrn_reflns_number 109661
_diffrn_reflns_theta_full 27.64
_diffrn_reflns_theta_max 27.64
_diffrn_reflns_theta_min 2.83
_exptl_absorpt_coefficient_mu 2.272
_exptl_absorpt_correction_T_max 0.6987
_exptl_absorpt_correction_T_min 0.5896
_exptl_absorpt_correction_type multi-scan
_exptl_absorpt_process_details SADABS
_exptl_crystal_colour yellow
_exptl_crystal_density_diffrn 1.658
_exptl_crystal_density_meas ?
_exptl_crystal_density_method 'not measured'
_exptl_crystal_description platy
_exptl_crystal_F_000 1588
_exptl_crystal_size_max 0.26
_exptl_crystal_size_mid 0.24
_exptl_crystal_size_min 0.17
_refine_diff_density_max 4.673
_refine_diff_density_min -2.488
_refine_diff_density_rms 0.156
_refine_ls_extinction_method none
_refine_ls_goodness_of_fit_ref 1.081
_refine_ls_hydrogen_treatment constr
_refine_ls_matrix_type full
_refine_ls_number_parameters 910
_refine_ls_number_reflns 14860
_refine_ls_number_restraints 24
_refine_ls_restrained_S_all 1.083
_refine_ls_R_factor_all 0.0668
_refine_ls_R_factor_gt 0.0527
_refine_ls_shift/su_max 0.002
_refine_ls_shift/su_mean 0.000
_refine_ls_structure_factor_coef Fsqd
_refine_ls_weighting_details 'calc w=1/[\s^2^(Fo^2^)+(0.0363P)^2^+23.9871P] where P=(Fo^2^+2Fc^2^)/3'
_refine_ls_weighting_scheme calc
_refine_ls_wR_factor_gt 0.1167
_refine_ls_wR_factor_ref 0.1257
_reflns_number_gt 12741
_reflns_number_total 14860
_reflns_threshold_expression >2sigma(I)
_cod_data_source_file ja6b08211_si_002.cif
_cod_data_source_block p-1_a
_cod_depositor_comments
;
The following automatic conversions were performed:

data item '_symmetry_cell_setting' value 'Triclinic' was changed to
'triclinic' in accordance with the
/home/saulius/struct/COD-crude-data/automatic-downloads/DataCite-retrospective/ACS/depositions/lib/dictionaries/cif_core.dic
dictionary named 'cif_core.dic' version 2.4.2 last updated on
2011-04-26.

data item '_exptl_crystal_density_meas' value 'not measured' was
changed to '?' -- the value is perceived as not measured.

Automatic conversion script
Id: cif_fix_values 6909 2019-04-08 15:41:33Z antanas 
;
_cod_original_sg_symbol_H-M P-1
_cod_database_code 4130968

loop_
_symmetry_equiv_pos_as_xyz
'x, y, z'
'-x, -y, -z'

loop_
_atom_site_label
_atom_site_type_symbol
_atom_site_fract_x
_atom_site_fract_y
_atom_site_fract_z
_atom_site_U_iso_or_equiv
_atom_site_adp_type
_atom_site_occupancy
_atom_site_symmetry_multiplicity
_atom_site_calc_flag
_atom_site_refinement_flags
_atom_site_disorder_assembly
_atom_site_disorder_group
Ir1 Ir 0.054147(15) 0.886709(14) 0.711450(13) 0.02175(6) Uani 1 1 d . A 2
C21 C 0.1514(4) 1.0071(3) 0.6468(3) 0.0198(9) Uani 1 1 d . A 2
N2 N 0.0997(3) 0.8917(3) 0.8199(3) 0.0264(9) Uani 1 1 d . A 2
O1 O 0.2111(3) 0.8825(3) 0.8256(3) 0.0342(9) Uani 1 1 d . A 2
O2 O 0.1308(3) 0.9193(3) 0.9267(3) 0.0404(10) Uani 1 1 d . A 2
C1 C 0.2345(5) 0.9253(5) 0.8777(4) 0.0394(14) Uani 1 1 d . A 2
C2 C 0.2707(6) 1.0243(5) 0.8222(5) 0.0501(17) Uani 1 1 d . A 2
H2A H 0.3406 1.0287 0.7892 0.075 Uiso 1 1 calc R A 2
H2B H 0.2757 1.0541 0.8590 0.075 Uiso 1 1 calc R A 2
H2C H 0.2194 1.0549 0.7822 0.075 Uiso 1 1 calc R A 2
C3 C 0.3103(6) 0.8682(6) 0.9373(5) 0.059(2) Uani 1 1 d . A 2
H3A H 0.2772 0.8064 0.9748 0.089 Uiso 1 1 calc R A 2
H3B H 0.3276 0.8967 0.9728 0.089 Uiso 1 1 calc R A 2
H3C H 0.3756 0.8641 0.9031 0.089 Uiso 1 1 calc R A 2
C4 C 0.0594(5) 0.9081(4) 0.8814(3) 0.0307(12) Uani 1 1 d . A 2
C5 C -0.0541(5) 0.9139(5) 0.9065(4) 0.0367(13) Uani 1 1 d . A 2
C6 C -0.1253(5) 0.8415(5) 0.9248(4) 0.0429(15) Uani 1 1 d . A 2
H6 H -0.1011 0.7877 0.9223 0.052 Uiso 1 1 calc R A 2
C7 C -0.2326(6) 0.8490(7) 0.9468(5) 0.061(2) Uani 1 1 d . A 2
H7 H -0.2827 0.8001 0.9596 0.073 Uiso 1 1 calc R A 2
C8 C -0.2669(6) 0.9277(7) 0.9501(5) 0.066(2) Uani 1 1 d . A 2
H8 H -0.3405 0.9331 0.9641 0.080 Uiso 1 1 calc R A 2
C9 C -0.1953(7) 0.9973(7) 0.9334(5) 0.063(2) Uani 1 1 d . A 2
H9 H -0.2194 1.0510 0.9362 0.075 Uiso 1 1 calc R A 2
C10 C -0.0885(6) 0.9909(6) 0.9124(5) 0.0497(17) Uani 1 1 d . A 2
H10 H -0.0387 1.0391 0.9021 0.060 Uiso 1 1 calc R A 2
C11 C 0.2583(4) 1.0116(4) 0.6196(4) 0.0282(11) Uani 1 1 d . A 2
H11 H 0.2916 0.9574 0.6254 0.034 Uiso 1 1 calc R A 2
C12 C 0.3187(4) 1.0944(4) 0.5835(4) 0.0331(12) Uani 1 1 d . A 2
H12 H 0.3928 1.0966 0.5650 0.040 Uiso 1 1 calc R A 2
C13 C 0.2707(5) 1.1738(4) 0.5745(4) 0.0334(12) Uani 1 1 d . A 2
H13 H 0.3118 1.2305 0.5497 0.040 Uiso 1 1 calc R A 2
C14 C 0.1633(5) 1.1704(4) 0.6017(4) 0.0304(12) Uani 1 1 d . A 2
H14 H 0.1302 1.2245 0.5964 0.036 Uiso 1 1 calc R A 2
C15 C 0.1034(4) 1.0867(3) 0.6372(3) 0.0222(10) Uani 1 1 d . A 2
C16 C -0.0108(4) 1.0750(3) 0.6672(3) 0.0201(9) Uani 1 1 d . A 2
C17 C -0.0752(4) 1.1465(4) 0.6601(4) 0.0302(11) Uani 1 1 d . A 2
H17 H -0.0444 1.2070 0.6379 0.036 Uiso 1 1 calc R A 2
C18 C -0.1840(5) 1.1295(4) 0.6852(4) 0.0350(13) Uani 1 1 d . A 2
H18 H -0.2284 1.1779 0.6804 0.042 Uiso 1 1 calc R A 2
C19 C -0.2268(4) 1.0408(5) 0.7174(4) 0.0355(13) Uani 1 1 d . A 2
H19 H -0.3014 1.0278 0.7341 0.043 Uiso 1 1 calc R A 2
C20 C -0.1606(4) 0.9709(4) 0.7251(4) 0.0309(12) Uani 1 1 d . A 2
H20 H -0.1908 0.9101 0.7479 0.037 Uiso 1 1 calc R A 2
N1 N -0.0533(3) 0.9870(3) 0.7009(3) 0.0287(10) Uani 1 1 d . A 2
C22 C 0.0534(4) 0.7338(3) 0.7689(3) 0.0236(10) Uani 1 1 d . A 2
C23 C 0.1393(4) 0.7765(4) 0.6975(3) 0.0247(10) Uani 1 1 d . A 2
C24 C 0.0920(4) 0.8309(3) 0.6207(3) 0.0229(10) Uani 1 1 d . A 2
C25 C -0.0211(4) 0.8243(3) 0.6446(3) 0.0227(10) Uani 1 1 d . A 2
C26 C -0.0455(4) 0.7624(4) 0.7368(4) 0.0250(10) Uani 1 1 d . A 2
C27 C 0.2543(4) 0.7550(4) 0.7020(5) 0.0378(14) Uani 1 1 d . A 2
H27A H 0.2656 0.6979 0.6978 0.057 Uiso 1 1 calc R A 2
H27B H 0.2733 0.7477 0.7570 0.057 Uiso 1 1 calc R A 2
H27C H 0.2991 0.8053 0.6540 0.057 Uiso 1 1 calc R A 2
C28 C 0.1512(5) 0.8795(4) 0.5306(4) 0.0337(12) Uani 1 1 d . A 2
H28A H 0.1591 0.8367 0.5058 0.051 Uiso 1 1 calc R A 2
H28B H 0.2217 0.9021 0.5323 0.051 Uiso 1 1 calc R A 2
H28C H 0.1114 0.9313 0.4948 0.051 Uiso 1 1 calc R A 2
C29 C -0.1024(5) 0.8647(4) 0.5864(4) 0.0361(13) Uani 1 1 d . A 2
H29A H -0.0691 0.9152 0.5316 0.054 Uiso 1 1 calc R A 2
H29B H -0.1582 0.8881 0.6139 0.054 Uiso 1 1 calc R A 2
H29C H -0.1338 0.8175 0.5751 0.054 Uiso 1 1 calc R A 2
C30 C -0.1538(5) 0.7260(4) 0.7857(4) 0.0369(13) Uani 1 1 d . A 2
H30A H -0.1762 0.6733 0.7782 0.055 Uiso 1 1 calc R A 2
H30B H -0.2042 0.7741 0.7638 0.055 Uiso 1 1 calc R A 2
H30C H -0.1524 0.7066 0.8473 0.055 Uiso 1 1 calc R A 2
C31 C 0.0680(6) 0.6696(4) 0.8591(4) 0.0396(14) Uani 1 1 d . A 2
H31A H 0.0030 0.6645 0.8982 0.059 Uiso 1 1 calc R A 2
H31B H 0.1279 0.6929 0.8752 0.059 Uiso 1 1 calc R A 2
H31C H 0.0827 0.6090 0.8635 0.059 Uiso 1 1 calc R A 2
B1 B 0.6100(4) 0.5703(4) 0.7052(3) 0.0194(10) Uani 1 1 d . B 2
C32 C 0.7336(4) 0.5512(3) 0.7221(3) 0.0204(9) Uani 1 1 d . B 2
C33 C 0.7572(4) 0.4960(3) 0.8057(3) 0.0220(10) Uani 1 1 d . B 2
H33 H 0.7004 0.4651 0.8514 0.026 Uiso 1 1 calc R B 2
C34 C 0.8610(4) 0.4850(3) 0.8240(3) 0.0234(10) Uani 1 1 d . B 2
C35 C 0.8799(4) 0.4305(4) 0.9168(4) 0.0340(13) Uani 1 1 d . B 2
C36 C 0.9466(4) 0.5261(4) 0.7593(3) 0.0250(10) Uani 1 1 d . B 2
H36 H 1.0177 0.5174 0.7718 0.030 Uiso 1 1 calc R B 2
C37 C 0.9252(4) 0.5802(3) 0.6758(3) 0.0223(10) Uani 1 1 d . B 2
C38 C 1.0152(4) 0.6195(4) 0.6025(4) 0.0284(11) Uani 1 1 d . B 2
C39 C 0.8209(4) 0.5941(3) 0.6579(3) 0.0220(10) Uani 1 1 d . B 2
H39 H 0.8088 0.6338 0.6005 0.026 Uiso 1 1 calc R B 2
C40 C 0.5310(4) 0.4779(3) 0.7626(3) 0.0208(9) Uani 1 1 d . B 2
C41 C 0.5622(4) 0.3900(4) 0.7782(3) 0.0247(10) Uani 1 1 d . B 2
H41 H 0.6341 0.3829 0.7604 0.030 Uiso 1 1 calc R B 2
C42 C 0.4915(4) 0.3130(4) 0.8189(3) 0.0268(11) Uani 1 1 d . B 2
C43 C 0.5278(5) 0.2202(4) 0.8362(4) 0.0385(14) Uani 1 1 d . B 2
C44 C 0.3861(4) 0.3209(4) 0.8448(4) 0.0314(12) Uani 1 1 d . B 2
H44 H 0.3372 0.2687 0.8718 0.038 Uiso 1 1 calc R B 2
C45 C 0.3538(4) 0.4069(4) 0.8303(4) 0.0302(12) Uani 1 1 d . B 2
C46 C 0.2396(4) 0.4185(5) 0.8576(5) 0.0423(15) Uani 1 1 d . B 2
C47 C 0.4240(4) 0.4836(4) 0.7897(3) 0.0254(10) Uani 1 1 d . B 2
H47 H 0.3988 0.5417 0.7800 0.030 Uiso 1 1 calc R B 2
C48 C 0.5916(4) 0.5998(3) 0.6053(3) 0.0211(10) Uani 1 1 d . B 2
C49 C 0.5070(4) 0.6514(4) 0.5687(3) 0.0270(11) Uani 1 1 d . B 2
H49 H 0.4617 0.6745 0.6008 0.032 Uiso 1 1 calc R B 2
C50 C 0.4874(4) 0.6698(4) 0.4863(4) 0.0309(12) Uani 1 1 d . B 2
C51 C 0.3993(5) 0.7285(5) 0.4484(4) 0.0463(16) Uani 1 1 d . B 2
C52 C 0.5511(4) 0.6391(4) 0.4366(4) 0.0336(13) Uani 1 1 d . B 2
H52 H 0.5390 0.6544 0.3795 0.040 Uiso 1 1 calc R B 2
C53 C 0.6336(4) 0.5852(4) 0.4721(4) 0.0294(11) Uani 1 1 d . B 2
C54 C 0.7082(5) 0.5515(5) 0.4200(4) 0.0372(13) Uani 1 1 d . B 2
C55 C 0.6529(4) 0.5659(4) 0.5549(3) 0.0251(10) Uani 1 1 d . B 2
H55 H 0.7096 0.5285 0.5780 0.030 Uiso 1 1 calc R B 2
C56 C 0.5792(4) 0.6503(3) 0.7345(3) 0.0209(10) Uani 1 1 d . B 2
C57 C 0.5551(4) 0.6266(4) 0.8230(3) 0.0246(10) Uani 1 1 d . B 2
H57 H 0.5516 0.5636 0.8643 0.030 Uiso 1 1 calc R B 2
C58 C 0.5366(4) 0.6912(4) 0.8521(3) 0.0280(11) Uani 1 1 d . B 2
C59 C 0.5123(6) 0.6600(5) 0.9477(4) 0.0436(15) Uani 1 1 d . B 2
C60 C 0.5375(4) 0.7837(4) 0.7942(4) 0.0277(11) Uani 1 1 d . B 2
H60 H 0.5227 0.8281 0.8141 0.033 Uiso 1 1 calc R B 2
C61 C 0.5604(4) 0.8096(4) 0.7069(3) 0.0247(10) Uani 1 1 d . B 2
C62 C 0.5584(4) 0.9080(4) 0.6422(4) 0.0320(12) Uani 1 1 d . B 2
C63 C 0.5823(4) 0.7443(3) 0.6778(3) 0.0214(10) Uani 1 1 d . B 2
H63 H 0.5999 0.7644 0.6174 0.026 Uiso 1 1 calc R B 2
F1 F 0.8255(5) 0.3536(4) 0.9568(3) 0.111(3) Uani 1 1 d . B 2
F2 F 0.8454(6) 0.4720(5) 0.9635(3) 0.103(2) Uani 1 1 d . B 2
F3 F 0.9788(3) 0.4202(5) 0.9257(3) 0.092(2) Uani 1 1 d . B 2
F4 F 0.9990(3) 0.7049(3) 0.5435(2) 0.0429(9) Uani 1 1 d . B 2
F5 F 1.1079(3) 0.6258(3) 0.6286(2) 0.0482(10) Uani 1 1 d . B 2
F6 F 1.0293(3) 0.5695(3) 0.5607(3) 0.0603(12) Uani 1 1 d . B 2
F7 F 0.6283(4) 0.2180(3) 0.8111(4) 0.0806(18) Uani 1 1 d . B 2
F8 F 0.5107(5) 0.1606(3) 0.9188(3) 0.0853(18) Uani 1 1 d . B 2
F9 F 0.4761(5) 0.1825(4) 0.7983(5) 0.097(2) Uani 1 1 d . B 2
F10A F 0.1727(6) 0.3513(7) 0.8604(8) 0.080(2) Uani 0.569(6) 1 d P C 1
F11A F 0.2239(6) 0.4046(12) 0.9364(7) 0.090(3) Uani 0.569(6) 1 d PU C 1
F12A F 0.2046(6) 0.4929(8) 0.8063(9) 0.080(2) Uani 0.569(6) 1 d P C 1
F10B F 0.2268(10) 0.4944(10) 0.8692(15) 0.099(7) Uani 0.431(6) 1 d PU B 2
F11B F 0.1777(8) 0.4308(17) 0.8008(10) 0.090(3) Uani 0.431(6) 1 d P B 2
F12B F 0.1931(8) 0.3514(9) 0.9265(11) 0.080(2) Uani 0.431(6) 1 d P B 2
F13 F 0.7398(6) 0.4715(5) 0.4669(4) 0.105(2) Uani 1 1 d . B 2
F14 F 0.7902(6) 0.6035(6) 0.3834(6) 0.162(4) Uani 1 1 d . B 2
F15 F 0.6615(6) 0.5381(6) 0.3653(5) 0.121(3) Uani 1 1 d . B 2
F16 F 0.3574(4) 0.7067(4) 0.3927(4) 0.0820(17) Uani 1 1 d . B 2
F17 F 0.4297(4) 0.8147(3) 0.4035(5) 0.112(3) Uani 1 1 d . B 2
F18 F 0.3165(3) 0.7195(4) 0.5059(3) 0.0683(14) Uani 1 1 d . B 2
F19 F 0.5744(6) 0.5974(4) 0.9924(3) 0.099(2) Uani 1 1 d . B 2
F20 F 0.4154(5) 0.6219(5) 0.9794(3) 0.102(2) Uani 1 1 d . B 2
F21 F 0.5200(4) 0.7277(3) 0.9684(3) 0.0653(13) Uani 1 1 d . B 2
F22 F 0.5253(4) 0.9621(3) 0.6775(3) 0.0538(11) Uani 1 1 d . B 2
F23 F 0.4932(3) 0.9194(2) 0.5843(2) 0.0433(9) Uani 1 1 d . B 2
F24 F 0.6532(3) 0.9437(2) 0.5962(3) 0.0537(11) Uani 1 1 d . B 2
C90A C 0.9780(16) 0.3281(14) 0.7281(14) 0.141(7) Uani 0.513(9) 1 d PDU D 1
H90A H 1.0066 0.3848 0.7269 0.169 Uiso 0.513(9) 1 calc PR D 1
H90B H 1.0322 0.3116 0.6925 0.169 Uiso 0.513(9) 1 calc PR D 1
Cl1A Cl 0.972(2) 0.2427(11) 0.8332(14) 0.362(18) Uani 0.513(9) 1 d PDU D 1
Cl2A Cl 0.8705(7) 0.3575(6) 0.6748(8) 0.161(5) Uani 0.513(9) 1 d PDU D 1
C90B C 1.0160(13) 0.3025(16) 0.778(3) 0.19(3) Uani 0.487(9) 1 d PDU D 2
H90C H 1.0376 0.3459 0.7166 0.234 Uiso 0.487(9) 1 calc PR D 2
H90D H 1.0276 0.3346 0.8129 0.234 Uiso 0.487(9) 1 calc PR D 2
Cl1B Cl 0.8803(6) 0.2686(6) 0.7956(7) 0.125(4) Uani 0.487(9) 1 d PDU D 2
Cl2B Cl 1.0940(6) 0.2083(5) 0.8078(6) 0.124(3) Uani 0.487(9) 1 d PDU D 2

loop_
_atom_site_aniso_label
_atom_site_aniso_U_11
_atom_site_aniso_U_22
_atom_site_aniso_U_33
_atom_site_aniso_U_23
_atom_site_aniso_U_13
_atom_site_aniso_U_12
Ir1 0.01885(9) 0.02318(10) 0.02017(10) -0.00765(8) -0.00161(6) -0.00058(6)
C21 0.018(2) 0.016(2) 0.020(2) -0.0045(19) 0.0024(17) -0.0021(17)
N2 0.023(2) 0.028(2) 0.025(2) -0.0099(19) -0.0014(17) -0.0048(17)
O1 0.0262(19) 0.048(2) 0.033(2) -0.021(2) -0.0132(16) 0.0066(17)
O2 0.039(2) 0.058(3) 0.033(2) -0.028(2) -0.0069(18) -0.002(2)
C1 0.035(3) 0.051(4) 0.039(3) -0.025(3) -0.012(3) 0.003(3)
C2 0.046(4) 0.060(4) 0.054(4) -0.034(4) -0.008(3) -0.010(3)
C3 0.050(4) 0.086(6) 0.054(5) -0.037(4) -0.030(4) 0.015(4)
C4 0.034(3) 0.039(3) 0.019(3) -0.014(2) -0.001(2) -0.007(2)
C5 0.034(3) 0.052(4) 0.023(3) -0.018(3) 0.002(2) -0.006(3)
C6 0.039(3) 0.053(4) 0.033(3) -0.019(3) 0.004(3) -0.013(3)
C7 0.041(4) 0.087(6) 0.040(4) -0.020(4) 0.012(3) -0.027(4)
C8 0.039(4) 0.109(8) 0.047(5) -0.037(5) 0.011(3) -0.003(4)
C9 0.053(5) 0.086(6) 0.056(5) -0.042(5) 0.005(4) 0.005(4)
C10 0.040(4) 0.069(5) 0.049(4) -0.037(4) 0.004(3) -0.006(3)
C11 0.023(2) 0.027(3) 0.030(3) -0.010(2) -0.002(2) 0.001(2)
C12 0.025(3) 0.036(3) 0.030(3) -0.010(2) 0.008(2) -0.009(2)
C13 0.037(3) 0.023(3) 0.031(3) -0.007(2) 0.003(2) -0.009(2)
C14 0.035(3) 0.023(3) 0.029(3) -0.009(2) -0.002(2) -0.001(2)
C15 0.025(2) 0.022(2) 0.017(2) -0.007(2) -0.0027(18) 0.0011(19)
C16 0.025(2) 0.022(2) 0.017(2) -0.0109(19) -0.0068(18) 0.0035(18)
C17 0.032(3) 0.027(3) 0.029(3) -0.011(2) -0.005(2) 0.006(2)
C18 0.034(3) 0.039(3) 0.037(3) -0.020(3) -0.011(2) 0.015(2)
C19 0.020(2) 0.054(4) 0.041(3) -0.029(3) -0.005(2) 0.010(2)
C20 0.021(2) 0.041(3) 0.032(3) -0.019(3) -0.001(2) -0.002(2)
N1 0.023(2) 0.028(2) 0.031(2) -0.010(2) -0.0056(18) 0.0042(18)
C22 0.032(3) 0.016(2) 0.021(2) -0.006(2) -0.009(2) 0.0007(19)
C23 0.024(2) 0.025(3) 0.025(3) -0.011(2) -0.007(2) -0.0002(19)
C24 0.028(2) 0.022(2) 0.020(2) -0.011(2) -0.0035(19) 0.0054(19)
C25 0.024(2) 0.020(2) 0.027(3) -0.012(2) -0.008(2) 0.0016(18)
C26 0.021(2) 0.023(2) 0.032(3) -0.013(2) -0.004(2) -0.0003(19)
C27 0.026(3) 0.034(3) 0.053(4) -0.018(3) -0.013(3) 0.005(2)
C28 0.037(3) 0.029(3) 0.028(3) -0.009(2) 0.005(2) -0.004(2)
C29 0.036(3) 0.036(3) 0.040(3) -0.016(3) -0.020(3) 0.011(2)
C30 0.029(3) 0.038(3) 0.044(4) -0.021(3) 0.006(2) -0.007(2)
C31 0.054(4) 0.032(3) 0.021(3) -0.001(2) -0.010(3) 0.002(3)
B1 0.015(2) 0.022(3) 0.017(3) -0.006(2) -0.0012(19) -0.0006(19)
C32 0.018(2) 0.023(2) 0.021(2) -0.010(2) -0.0044(18) 0.0003(18)
C33 0.018(2) 0.026(2) 0.019(2) -0.009(2) -0.0003(18) -0.0013(18)
C34 0.021(2) 0.021(2) 0.021(2) -0.003(2) -0.0072(19) 0.0015(18)
C35 0.026(3) 0.038(3) 0.027(3) -0.003(2) -0.010(2) -0.004(2)
C36 0.016(2) 0.028(3) 0.028(3) -0.009(2) -0.0059(19) 0.0003(19)
C37 0.015(2) 0.025(2) 0.025(3) -0.010(2) -0.0003(18) -0.0035(18)
C38 0.021(2) 0.033(3) 0.027(3) -0.012(2) 0.002(2) -0.004(2)
C39 0.020(2) 0.024(2) 0.020(2) -0.008(2) -0.0033(18) 0.0010(18)
C40 0.015(2) 0.029(3) 0.016(2) -0.008(2) -0.0037(17) -0.0012(18)
C41 0.016(2) 0.032(3) 0.023(3) -0.012(2) 0.0004(18) -0.0020(19)
C42 0.025(2) 0.028(3) 0.022(3) -0.007(2) -0.005(2) -0.003(2)
C43 0.036(3) 0.028(3) 0.039(3) -0.007(3) 0.001(3) -0.007(2)
C44 0.025(3) 0.030(3) 0.027(3) -0.003(2) -0.002(2) -0.009(2)
C45 0.016(2) 0.038(3) 0.028(3) -0.008(2) -0.0014(19) -0.002(2)
C46 0.019(3) 0.044(4) 0.047(4) -0.007(3) 0.000(2) -0.003(2)
C47 0.018(2) 0.030(3) 0.023(3) -0.007(2) -0.0026(19) 0.0030(19)
C48 0.016(2) 0.022(2) 0.018(2) -0.0029(19) -0.0017(17) -0.0037(17)
C49 0.016(2) 0.036(3) 0.024(3) -0.010(2) -0.0012(19) 0.001(2)
C50 0.022(2) 0.039(3) 0.025(3) -0.008(2) -0.008(2) 0.000(2)
C51 0.033(3) 0.060(4) 0.038(4) -0.013(3) -0.016(3) 0.011(3)
C52 0.027(3) 0.049(4) 0.021(3) -0.012(3) -0.006(2) -0.005(2)
C53 0.027(3) 0.034(3) 0.026(3) -0.013(2) -0.003(2) -0.002(2)
C54 0.045(3) 0.046(4) 0.033(3) -0.027(3) -0.012(3) 0.006(3)
C55 0.023(2) 0.030(3) 0.022(3) -0.011(2) -0.0068(19) 0.001(2)
C56 0.013(2) 0.025(2) 0.022(2) -0.008(2) -0.0035(17) 0.0006(17)
C57 0.023(2) 0.027(3) 0.019(2) -0.006(2) -0.0050(19) 0.0044(19)
C58 0.027(3) 0.034(3) 0.022(3) -0.013(2) -0.003(2) 0.003(2)
C59 0.063(4) 0.041(4) 0.027(3) -0.017(3) -0.001(3) 0.010(3)
C60 0.025(2) 0.028(3) 0.030(3) -0.014(2) -0.004(2) 0.004(2)
C61 0.016(2) 0.024(2) 0.026(3) -0.005(2) -0.0029(18) 0.0022(18)
C62 0.024(3) 0.028(3) 0.039(3) -0.012(2) -0.002(2) 0.003(2)
C63 0.015(2) 0.026(2) 0.015(2) -0.0036(19) -0.0009(17) 0.0014(18)
F1 0.129(5) 0.088(4) 0.050(3) 0.036(3) -0.051(3) -0.056(4)
F2 0.169(6) 0.116(5) 0.037(3) -0.040(3) -0.043(3) 0.075(5)
F3 0.029(2) 0.161(6) 0.033(2) 0.002(3) -0.0130(17) 0.014(3)
F4 0.0306(17) 0.045(2) 0.0300(18) -0.0001(16) 0.0073(14) -0.0032(15)
F5 0.0177(15) 0.068(3) 0.041(2) -0.0113(19) 0.0022(14) -0.0084(16)
F6 0.054(2) 0.069(3) 0.068(3) -0.050(3) 0.030(2) -0.020(2)
F7 0.049(3) 0.040(2) 0.139(5) -0.039(3) 0.028(3) 0.0000(19)
F8 0.117(5) 0.045(3) 0.056(3) 0.003(2) 0.011(3) 0.029(3)
F9 0.116(5) 0.060(3) 0.151(6) -0.067(4) -0.071(4) 0.020(3)
F10A 0.018(2) 0.075(4) 0.100(6) -0.005(4) 0.002(3) 0.004(2)
F11A 0.022(3) 0.202(12) 0.074(5) -0.086(7) -0.010(3) 0.026(5)
F12A 0.018(2) 0.075(4) 0.100(6) -0.005(4) 0.002(3) 0.004(2)
F10B 0.042(6) 0.067(8) 0.197(18) -0.088(11) 0.058(9) -0.019(6)
F11B 0.022(3) 0.202(12) 0.074(5) -0.086(7) -0.010(3) 0.026(5)
F12B 0.018(2) 0.075(4) 0.100(6) -0.005(4) 0.002(3) 0.004(2)
F13 0.132(6) 0.111(5) 0.078(4) -0.053(4) 0.000(4) 0.060(4)
F14 0.126(6) 0.151(6) 0.241(9) -0.160(7) 0.143(6) -0.087(5)
F15 0.118(5) 0.216(8) 0.108(5) -0.136(6) -0.047(4) 0.056(5)
F16 0.065(3) 0.125(5) 0.080(4) -0.058(4) -0.052(3) 0.046(3)
F17 0.062(3) 0.042(3) 0.169(7) 0.013(3) -0.049(4) 0.015(2)
F18 0.041(2) 0.093(4) 0.066(3) -0.031(3) -0.012(2) 0.033(2)
F19 0.169(6) 0.102(4) 0.030(2) -0.028(3) -0.037(3) 0.084(4)
F20 0.098(4) 0.156(6) 0.044(3) -0.050(4) 0.034(3) -0.064(4)
F21 0.110(4) 0.056(3) 0.036(2) -0.029(2) -0.002(2) 0.001(3)
F22 0.078(3) 0.0289(19) 0.049(2) -0.0142(18) -0.006(2) 0.0167(19)
F23 0.045(2) 0.0324(18) 0.038(2) -0.0010(16) -0.0160(16) 0.0069(15)
F24 0.0309(18) 0.0309(19) 0.065(3) 0.0040(18) 0.0064(17) -0.0043(15)
C90A 0.079(12) 0.128(16) 0.28(2) -0.168(15) 0.058(11) -0.036(11)
Cl1A 0.52(5) 0.154(14) 0.40(3) -0.087(14) -0.16(3) -0.056(19)
Cl2A 0.118(6) 0.141(7) 0.281(14) -0.158(9) 0.021(7) -0.005(5)
C90B 0.058(11) 0.14(2) 0.27(5) 0.00(3) 0.02(2) 0.022(14)
Cl1B 0.093(4) 0.125(7) 0.204(11) -0.124(8) 0.014(5) -0.015(4)
Cl2B 0.102(5) 0.073(4) 0.196(9) -0.075(5) 0.029(5) -0.007(3)

loop_
_atom_type_symbol
_atom_type_description
_atom_type_scat_dispersion_real
_atom_type_scat_dispersion_imag
_atom_type_scat_source
C C 0.0033 0.0016 'International Tables Vol C Tables 4.2.6.8 and 6.1.1.4'
H H 0.0000 0.0000 'International Tables Vol C Tables 4.2.6.8 and 6.1.1.4'
B B 0.0013 0.0007 'International Tables Vol C Tables 4.2.6.8 and 6.1.1.4'
N N 0.0061 0.0033 'International Tables Vol C Tables 4.2.6.8 and 6.1.1.4'
O O 0.0106 0.0060 'International Tables Vol C Tables 4.2.6.8 and 6.1.1.4'
F F 0.0171 0.0103 'International Tables Vol C Tables 4.2.6.8 and 6.1.1.4'
Ir Ir -1.4442 7.9887 'International Tables Vol C Tables 4.2.6.8 and 6.1.1.4'
Cl Cl 0.1484 0.1585 'International Tables Vol C Tables 4.2.6.8 and 6.1.1.4'

loop_
_geom_angle_atom_site_label_1
_geom_angle_atom_site_label_2
_geom_angle_atom_site_label_3
_geom_angle
C21 Ir1 N1 77.79(18)
C21 Ir1 N2 81.89(18)
N1 Ir1 N2 88.99(18)
C21 Ir1 C25 122.89(19)
N1 Ir1 C25 99.29(18)
N2 Ir1 C25 154.95(18)
C21 Ir1 C24 98.78(19)
N1 Ir1 C24 126.56(19)
N2 Ir1 C24 144.00(18)
C25 Ir1 C24 38.43(19)
C21 Ir1 C23 108.34(19)
N1 Ir1 C23 163.52(18)
N2 Ir1 C23 106.86(18)
C25 Ir1 C23 64.40(18)
C24 Ir1 C23 38.49(18)
C21 Ir1 C22 143.79(19)
N1 Ir1 C22 138.36(19)
N2 Ir1 C22 94.56(18)
C25 Ir1 C22 63.67(18)
C24 Ir1 C22 63.81(19)
C23 Ir1 C22 38.22(19)
C21 Ir1 C26 161.1(2)
N1 Ir1 C26 105.52(18)
N2 Ir1 C26 116.52(18)
C25 Ir1 C26 38.48(19)
C24 Ir1 C26 63.97(19)
C23 Ir1 C26 63.70(18)
C22 Ir1 C26 37.31(18)
C11 C21 C15 119.1(5)
C11 C21 Ir1 125.0(4)
C15 C21 Ir1 115.7(3)
C4 N2 O1 106.7(4)
C4 N2 Ir1 138.9(4)
O1 N2 Ir1 114.0(3)
N2 O1 C1 105.5(4)
C4 O2 C1 105.6(4)
O1 C1 O2 102.0(4)
O1 C1 C2 111.1(5)
O2 C1 C2 109.2(6)
O1 C1 C3 108.4(6)
O2 C1 C3 110.2(6)
C2 C1 C3 115.2(6)
C1 C2 H2A 109.5
C1 C2 H2B 109.5
H2A C2 H2B 109.5
C1 C2 H2C 109.5
H2A C2 H2C 109.5
H2B C2 H2C 109.5
C1 C3 H3A 109.5
C1 C3 H3B 109.5
H3A C3 H3B 109.5
C1 C3 H3C 109.5
H3A C3 H3C 109.5
H3B C3 H3C 109.5
N2 C4 O2 114.4(5)
N2 C4 C5 126.3(5)
O2 C4 C5 119.3(5)
C10 C5 C6 120.8(6)
C10 C5 C4 119.6(6)
C6 C5 C4 119.6(6)
C5 C6 C7 118.7(7)
C5 C6 H6 120.7
C7 C6 H6 120.7
C8 C7 C6 120.1(7)
C8 C7 H7 119.9
C6 C7 H7 119.9
C9 C8 C7 120.2(7)
C9 C8 H8 119.9
C7 C8 H8 119.9
C8 C9 C10 120.6(9)
C8 C9 H9 119.7
C10 C9 H9 119.7
C9 C10 C5 119.5(7)
C9 C10 H10 120.2
C5 C10 H10 120.2
C21 C11 C12 120.9(5)
C21 C11 H11 119.6
C12 C11 H11 119.6
C13 C12 C11 119.9(5)
C13 C12 H12 120.0
C11 C12 H12 120.0
C14 C13 C12 119.9(5)
C14 C13 H13 120.0
C12 C13 H13 120.0
C13 C14 C15 119.5(5)
C13 C14 H14 120.3
C15 C14 H14 120.3
C21 C15 C14 120.7(5)
C21 C15 C16 115.0(4)
C14 C15 C16 124.3(5)
N1 C16 C17 120.8(5)
N1 C16 C15 114.8(4)
C17 C16 C15 124.4(5)
C18 C17 C16 120.1(5)
C18 C17 H17 119.9
C16 C17 H17 119.9
C19 C18 C17 118.8(5)
C19 C18 H18 120.6
C17 C18 H18 120.6
C18 C19 C20 119.8(5)
C18 C19 H19 120.1
C20 C19 H19 120.1
N1 C20 C19 121.8(5)
N1 C20 H20 119.1
C19 C20 H20 119.1
C20 N1 C16 118.7(5)
C20 N1 Ir1 125.0(4)
C16 N1 Ir1 116.3(3)
C26 C22 C23 108.6(4)
C26 C22 C31 126.7(5)
C23 C22 C31 124.7(5)
C26 C22 Ir1 71.5(3)
C23 C22 Ir1 69.4(3)
C31 C22 Ir1 126.1(4)
C24 C23 C22 107.5(4)
C24 C23 C27 126.8(5)
C22 C23 C27 125.0(5)
C24 C23 Ir1 70.1(3)
C22 C23 Ir1 72.4(3)
C27 C23 Ir1 130.0(4)
C25 C24 C23 108.3(4)
C25 C24 C28 126.3(5)
C23 C24 C28 125.3(5)
C25 C24 Ir1 70.7(3)
C23 C24 Ir1 71.4(3)
C28 C24 Ir1 127.4(4)
C24 C25 C26 108.2(4)
C24 C25 C29 127.4(5)
C26 C25 C29 124.2(5)
C24 C25 Ir1 70.8(3)
C26 C25 Ir1 73.1(3)
C29 C25 Ir1 126.4(4)
C22 C26 C25 107.4(4)
C22 C26 C30 126.3(5)
C25 C26 C30 125.8(5)
C22 C26 Ir1 71.2(3)
C25 C26 Ir1 68.4(3)
C30 C26 Ir1 131.6(4)
C23 C27 H27A 109.5
C23 C27 H27B 109.5
H27A C27 H27B 109.5
C23 C27 H27C 109.5
H27A C27 H27C 109.5
H27B C27 H27C 109.5
C24 C28 H28A 109.5
C24 C28 H28B 109.5
H28A C28 H28B 109.5
C24 C28 H28C 109.5
H28A C28 H28C 109.5
H28B C28 H28C 109.5
C25 C29 H29A 109.5
C25 C29 H29B 109.5
H29A C29 H29B 109.5
C25 C29 H29C 109.5
H29A C29 H29C 109.5
H29B C29 H29C 109.5
C26 C30 H30A 109.5
C26 C30 H30B 109.5
H30A C30 H30B 109.5
C26 C30 H30C 109.5
H30A C30 H30C 109.5
H30B C30 H30C 109.5
C22 C31 H31A 109.5
C22 C31 H31B 109.5
H31A C31 H31B 109.5
C22 C31 H31C 109.5
H31A C31 H31C 109.5
H31B C31 H31C 109.5
C40 B1 C32 111.8(4)
C40 B1 C48 103.7(4)
C32 B1 C48 113.6(4)
C40 B1 C56 110.7(4)
C32 B1 C56 104.4(4)
C48 B1 C56 112.8(4)
C39 C32 C33 116.0(4)
C39 C32 B1 123.5(4)
C33 C32 B1 120.3(4)
C34 C33 C32 122.0(4)
C34 C33 H33 119.0
C32 C33 H33 119.0
C36 C34 C33 121.3(5)
C36 C34 C35 119.7(4)
C33 C34 C35 118.9(5)
F1 C35 F3 111.3(6)
F1 C35 F2 101.8(6)
F3 C35 F2 104.3(6)
F1 C35 C34 113.2(5)
F3 C35 C34 113.7(5)
F2 C35 C34 111.5(5)
C34 C36 C37 117.7(4)
C34 C36 H36 121.1
C37 C36 H36 121.1
C36 C37 C39 121.0(4)
C36 C37 C38 119.7(4)
C39 C37 C38 119.1(5)
F6 C38 F5 107.1(5)
F6 C38 F4 106.7(5)
F5 C38 F4 105.7(4)
F6 C38 C37 112.1(4)
F5 C38 C37 112.6(5)
F4 C38 C37 112.2(4)
C37 C39 C32 121.9(5)
C37 C39 H39 119.1
C32 C39 H39 119.1
C47 C40 C41 115.9(5)
C47 C40 B1 121.3(5)
C41 C40 B1 122.3(4)
C42 C41 C40 122.2(5)
C42 C41 H41 118.9
C40 C41 H41 118.9
C44 C42 C41 120.5(5)
C44 C42 C43 118.6(5)
C41 C42 C43 120.8(5)
F7 C43 F8 105.8(6)
F7 C43 F9 105.5(6)
F8 C43 F9 104.3(6)
F7 C43 C42 115.2(5)
F8 C43 C42 112.8(6)
F9 C43 C42 112.4(5)
C42 C44 C45 118.2(5)
C42 C44 H44 120.9
C45 C44 H44 120.9
C47 C45 C44 121.3(5)
C47 C45 C46 118.8(5)
C44 C45 C46 119.9(5)
F12B C46 F11B 103.8(11)
F12B C46 F10B 106.3(12)
F11B C46 F10B 102.5(13)
F12B C46 C45 115.8(7)
F11B C46 C45 114.0(7)
F10B C46 C45 113.2(7)
C45 C47 C40 121.9(5)
C45 C47 H47 119.1
C40 C47 H47 119.1
C49 C48 C55 115.8(5)
C49 C48 B1 122.2(4)
C55 C48 B1 121.6(4)
C50 C49 C48 121.6(5)
C50 C49 H49 119.2
C48 C49 H49 119.2
C52 C50 C49 121.6(5)
C52 C50 C51 118.6(5)
C49 C50 C51 119.8(6)
F17 C51 F18 109.0(7)
F17 C51 F16 104.7(6)
F18 C51 F16 103.2(6)
F17 C51 C50 112.9(6)
F18 C51 C50 113.8(6)
F16 C51 C50 112.4(6)
C50 C52 C53 118.2(5)
C50 C52 H52 120.9
C53 C52 H52 120.9
C52 C53 C55 120.3(5)
C52 C53 C54 120.8(5)
C55 C53 C54 118.8(5)
F14 C54 F13 106.4(8)
F14 C54 F15 111.1(8)
F13 C54 F15 102.4(7)
F14 C54 C53 112.1(5)
F13 C54 C53 112.4(6)
F15 C54 C53 111.9(6)
C53 C55 C48 122.4(5)
C53 C55 H55 118.8
C48 C55 H55 118.8
C63 C56 C57 115.3(5)
C63 C56 B1 124.8(4)
C57 C56 B1 119.8(4)
C58 C57 C56 122.6(5)
C58 C57 H57 118.7
C56 C57 H57 118.7
C57 C58 C60 120.7(5)
C57 C58 C59 119.2(5)
C60 C58 C59 120.1(5)
F19 C59 F20 104.9(7)
F19 C59 F21 106.8(6)
F20 C59 F21 106.4(6)
F19 C59 C58 113.0(5)
F20 C59 C58 112.0(6)
F21 C59 C58 113.2(5)
C61 C60 C58 118.4(5)
C61 C60 H60 120.8
C58 C60 H60 120.8
C60 C61 C63 120.7(5)
C60 C61 C62 120.1(5)
C63 C61 C62 119.1(5)
F24 C62 F22 106.6(5)
F24 C62 F23 105.7(5)
F22 C62 F23 106.0(5)
F24 C62 C61 112.8(4)
F22 C62 C61 113.4(5)
F23 C62 C61 111.9(5)
C61 C63 C56 122.3(5)
C61 C63 H63 118.9
C56 C63 H63 118.9
Cl2A C90A Cl1A 123.2(14)
Cl2A C90A H90A 106.5
Cl1A C90A H90A 106.5
Cl2A C90A H90B 106.5
Cl1A C90A H90B 106.5
H90A C90A H90B 106.5
Cl2B C90B Cl1B 111.1(13)
Cl2B C90B H90C 109.4
Cl1B C90B H90C 109.4
Cl2B C90B H90D 109.4
Cl1B C90B H90D 109.4
H90C C90B H90D 108.0

loop_
_geom_bond_atom_site_label_1
_geom_bond_atom_site_label_2
_geom_bond_distance
Ir1 C21 2.080(5)
Ir1 N1 2.090(4)
Ir1 N2 2.095(4)
Ir1 C25 2.176(5)
Ir1 C24 2.177(5)
Ir1 C23 2.194(5)
Ir1 C22 2.235(5)
Ir1 C26 2.239(5)
C21 C11 1.370(7)
C21 C15 1.387(7)
N2 C4 1.275(7)
N2 O1 1.432(6)
O1 C1 1.440(7)
O2 C4 1.343(7)
O2 C1 1.455(8)
C1 C2 1.498(10)
C1 C3 1.500(9)
C2 H2A 0.9800
C2 H2B 0.9800
C2 H2C 0.9800
C3 H3A 0.9800
C3 H3B 0.9800
C3 H3C 0.9800
C4 C5 1.468(8)
C5 C10 1.377(10)
C5 C6 1.385(9)
C6 C7 1.389(10)
C6 H6 0.9500
C7 C8 1.384(13)
C7 H7 0.9500
C8 C9 1.361(13)
C8 H8 0.9500
C9 C10 1.376(10)
C9 H9 0.9500
C10 H10 0.9500
C11 C12 1.391(8)
C11 H11 0.9500
C12 C13 1.386(8)
C12 H12 0.9500
C13 C14 1.378(8)
C13 H13 0.9500
C14 C15 1.400(7)
C14 H14 0.9500
C15 C16 1.459(7)
C16 N1 1.367(7)
C16 C17 1.394(7)
C17 C18 1.383(8)
C17 H17 0.9500
C18 C19 1.382(9)
C18 H18 0.9500
C19 C20 1.384(8)
C19 H19 0.9500
C20 N1 1.363(7)
C20 H20 0.9500
C22 C26 1.431(7)
C22 C23 1.450(7)
C22 C31 1.483(7)
C23 C24 1.441(7)
C23 C27 1.505(7)
C24 C25 1.433(7)
C24 C28 1.500(7)
C25 C26 1.456(7)
C25 C29 1.481(7)
C26 C30 1.491(7)
C27 H27A 0.9800
C27 H27B 0.9800
C27 H27C 0.9800
C28 H28A 0.9800
C28 H28B 0.9800
C28 H28C 0.9800
C29 H29A 0.9800
C29 H29B 0.9800
C29 H29C 0.9800
C30 H30A 0.9800
C30 H30B 0.9800
C30 H30C 0.9800
C31 H31A 0.9800
C31 H31B 0.9800
C31 H31C 0.9800
B1 C40 1.636(7)
B1 C32 1.637(7)
B1 C48 1.641(7)
B1 C56 1.643(7)
C32 C39 1.398(7)
C32 C33 1.400(7)
C33 C34 1.386(7)
C33 H33 0.9500
C34 C36 1.384(7)
C34 C35 1.510(7)
C35 F1 1.279(7)
C35 F3 1.286(7)
C35 F2 1.322(8)
C36 C37 1.386(7)
C36 H36 0.9500
C37 C39 1.393(7)
C37 C38 1.500(7)
C38 F6 1.324(7)
C38 F5 1.338(6)
C38 F4 1.343(7)
C39 H39 0.9500
C40 C47 1.397(7)
C40 C41 1.404(7)
C41 C42 1.390(7)
C41 H41 0.9500
C42 C44 1.381(8)
C42 C43 1.493(8)
C43 F7 1.301(7)
C43 F8 1.316(8)
C43 F9 1.323(8)
C44 C45 1.386(8)
C44 H44 0.9500
C45 C47 1.383(7)
C45 C46 1.506(8)
C46 F12B 1.277(14)
C46 F11B 1.291(13)
C46 F10B 1.356(13)
C47 H47 0.9500
C48 C49 1.398(7)
C48 C55 1.402(7)
C49 C50 1.391(8)
C49 H49 0.9500
C50 C52 1.374(8)
C50 C51 1.487(8)
C51 F17 1.295(9)
C51 F18 1.319(8)
C51 F16 1.350(8)
C52 C53 1.386(8)
C52 H52 0.9500
C53 C55 1.394(7)
C53 C54 1.507(8)
C54 F14 1.249(8)
C54 F13 1.285(9)
C54 F15 1.290(8)
C55 H55 0.9500
C56 C63 1.399(7)
C56 C57 1.410(7)
C57 C58 1.380(8)
C57 H57 0.9500
C58 C60 1.386(8)
C58 C59 1.502(8)
C59 F19 1.305(8)
C59 F20 1.314(9)
C59 F21 1.326(8)
C60 C61 1.381(8)
C60 H60 0.9500
C61 C63 1.396(7)
C61 C62 1.492(7)
C62 F24 1.330(6)
C62 F22 1.334(7)
C62 F23 1.338(7)
C63 H63 0.9500
C90A Cl2A 1.696(17)
C90A Cl1A 1.726(18)
C90A H90A 0.9900
C90A H90B 0.9900
C90B Cl2B 1.738(18)
C90B Cl1B 1.757(18)
C90B H90C 0.9900
C90B H90D 0.9900

loop_
_geom_torsion_atom_site_label_1
_geom_torsion_atom_site_label_2
_geom_torsion_atom_site_label_3
_geom_torsion_atom_site_label_4
_geom_torsion
N1 Ir1 C21 C11 -179.1(5)
N2 Ir1 C21 C11 90.2(5)
C25 Ir1 C21 C11 -85.8(5)
C24 Ir1 C21 C11 -53.4(5)
C23 Ir1 C21 C11 -15.0(5)
C22 Ir1 C21 C11 3.5(7)
C26 Ir1 C21 C11 -76.8(8)
N1 Ir1 C21 C15 5.8(4)
N2 Ir1 C21 C15 -84.9(4)
C25 Ir1 C21 C15 99.0(4)
C24 Ir1 C21 C15 131.5(4)
C23 Ir1 C21 C15 169.9(4)
C22 Ir1 C21 C15 -171.6(3)
C26 Ir1 C21 C15 108.1(6)
C21 Ir1 N2 C4 108.0(6)
N1 Ir1 N2 C4 30.1(6)
C25 Ir1 N2 C4 -80.0(8)
C24 Ir1 N2 C4 -158.3(6)
C23 Ir1 N2 C4 -145.2(6)
C22 Ir1 N2 C4 -108.3(6)
C26 Ir1 N2 C4 -76.7(6)
C21 Ir1 N2 O1 -64.6(3)
N1 Ir1 N2 O1 -142.4(3)
C25 Ir1 N2 O1 107.5(5)
C24 Ir1 N2 O1 29.2(5)
C23 Ir1 N2 O1 42.2(4)
C22 Ir1 N2 O1 79.1(3)
C26 Ir1 N2 O1 110.7(3)
C4 N2 O1 C1 -18.8(6)
Ir1 N2 O1 C1 156.1(4)
N2 O1 C1 O2 23.7(6)
N2 O1 C1 C2 -92.5(6)
N2 O1 C1 C3 140.0(5)
C4 O2 C1 O1 -20.9(6)
C4 O2 C1 C2 96.7(6)
C4 O2 C1 C3 -135.8(6)
O1 N2 C4 O2 5.2(7)
Ir1 N2 C4 O2 -167.7(4)
O1 N2 C4 C5 -173.7(6)
Ir1 N2 C4 C5 13.4(10)
C1 O2 C4 N2 10.4(7)
C1 O2 C4 C5 -170.6(6)
N2 C4 C5 C10 -126.2(7)
O2 C4 C5 C10 54.9(8)
N2 C4 C5 C6 54.5(9)
O2 C4 C5 C6 -124.4(6)
C10 C5 C6 C7 1.9(10)
C4 C5 C6 C7 -178.8(6)
C5 C6 C7 C8 0.1(11)
C6 C7 C8 C9 -1.2(13)
C7 C8 C9 C10 0.5(13)
C8 C9 C10 C5 1.5(12)
C6 C5 C10 C9 -2.7(11)
C4 C5 C10 C9 178.0(7)
C15 C21 C11 C12 0.6(8)
Ir1 C21 C11 C12 -174.4(4)
C21 C11 C12 C13 -0.1(9)
C11 C12 C13 C14 0.3(9)
C12 C13 C14 C15 -0.8(9)
C11 C21 C15 C14 -1.2(8)
Ir1 C21 C15 C14 174.2(4)
C11 C21 C15 C16 179.4(5)
Ir1 C21 C15 C16 -5.2(6)
C13 C14 C15 C21 1.3(8)
C13 C14 C15 C16 -179.3(5)
C21 C15 C16 N1 0.4(6)
C14 C15 C16 N1 -179.0(5)
C21 C15 C16 C17 -177.0(5)
C14 C15 C16 C17 3.6(8)
N1 C16 C17 C18 -1.6(8)
C15 C16 C17 C18 175.6(5)
C16 C17 C18 C19 0.2(9)
C17 C18 C19 C20 1.0(9)
C18 C19 C20 N1 -0.7(9)
C19 C20 N1 C16 -0.8(8)
C19 C20 N1 Ir1 179.0(4)
C17 C16 N1 C20 1.9(7)
C15 C16 N1 C20 -175.6(5)
C17 C16 N1 Ir1 -177.9(4)
C15 C16 N1 Ir1 4.6(6)
C21 Ir1 N1 C20 174.6(5)
N2 Ir1 N1 C20 -103.5(5)
C25 Ir1 N1 C20 52.7(5)
C24 Ir1 N1 C20 82.6(5)
C23 Ir1 N1 C20 60.7(9)
C22 Ir1 N1 C20 -7.8(6)
C26 Ir1 N1 C20 13.8(5)
C21 Ir1 N1 C16 -5.7(4)
N2 Ir1 N1 C16 76.3(4)
C25 Ir1 N1 C16 -127.5(4)
C24 Ir1 N1 C16 -97.6(4)
C23 Ir1 N1 C16 -119.5(6)
C22 Ir1 N1 C16 172.0(3)
C26 Ir1 N1 C16 -166.4(4)
C21 Ir1 C22 C26 -148.1(3)
N1 Ir1 C22 C26 35.8(4)
N2 Ir1 C22 C26 129.4(3)
C25 Ir1 C22 C26 -37.7(3)
C24 Ir1 C22 C26 -80.7(3)
C23 Ir1 C22 C26 -119.0(4)
C21 Ir1 C22 C23 -29.1(5)
N1 Ir1 C22 C23 154.7(3)
N2 Ir1 C22 C23 -111.6(3)
C25 Ir1 C22 C23 81.3(3)
C24 Ir1 C22 C23 38.3(3)
C26 Ir1 C22 C23 119.0(4)
C21 Ir1 C22 C31 89.5(6)
N1 Ir1 C22 C31 -86.7(6)
N2 Ir1 C22 C31 7.0(5)
C25 Ir1 C22 C31 -160.1(6)
C24 Ir1 C22 C31 156.9(6)
C23 Ir1 C22 C31 118.6(6)
C26 Ir1 C22 C31 -122.4(6)
C26 C22 C23 C24 -0.6(6)
C31 C22 C23 C24 177.9(5)
Ir1 C22 C23 C24 -61.7(3)
C26 C22 C23 C27 -172.0(5)
C31 C22 C23 C27 6.5(9)
Ir1 C22 C23 C27 126.9(5)
C26 C22 C23 Ir1 61.1(4)
C31 C22 C23 Ir1 -120.4(5)
C21 Ir1 C23 C24 -80.9(3)
N1 Ir1 C23 C24 28.7(8)
N2 Ir1 C23 C24 -167.7(3)
C25 Ir1 C23 C24 37.5(3)
C22 Ir1 C23 C24 116.8(4)
C26 Ir1 C23 C24 80.5(3)
C21 Ir1 C23 C22 162.4(3)
N1 Ir1 C23 C22 -88.1(7)
N2 Ir1 C23 C22 75.5(3)
C25 Ir1 C23 C22 -79.3(3)
C24 Ir1 C23 C22 -116.8(4)
C26 Ir1 C23 C22 -36.3(3)
C21 Ir1 C23 C27 41.0(6)
N1 Ir1 C23 C27 150.6(6)
N2 Ir1 C23 C27 -45.8(5)
C25 Ir1 C23 C27 159.4(6)
C24 Ir1 C23 C27 121.9(6)
C22 Ir1 C23 C27 -121.3(6)
C26 Ir1 C23 C27 -157.6(6)
C22 C23 C24 C25 1.7(6)
C27 C23 C24 C25 172.9(5)
Ir1 C23 C24 C25 -61.5(3)
C22 C23 C24 C28 -173.7(5)
C27 C23 C24 C28 -2.5(9)
Ir1 C23 C24 C28 123.1(5)
C22 C23 C24 Ir1 63.2(3)
C27 C23 C24 Ir1 -125.6(5)
C21 Ir1 C24 C25 -133.6(3)
N1 Ir1 C24 C25 -52.3(4)
N2 Ir1 C24 C25 138.2(3)
C23 Ir1 C24 C25 117.9(4)
C22 Ir1 C24 C25 79.9(3)
C26 Ir1 C24 C25 38.2(3)
C21 Ir1 C24 C23 108.5(3)
N1 Ir1 C24 C23 -170.2(3)
N2 Ir1 C24 C23 20.2(5)
C25 Ir1 C24 C23 -117.9(4)
C22 Ir1 C24 C23 -38.0(3)
C26 Ir1 C24 C23 -79.7(3)
C21 Ir1 C24 C28 -12.1(5)
N1 Ir1 C24 C28 69.1(5)
N2 Ir1 C24 C28 -100.4(5)
C25 Ir1 C24 C28 121.5(6)
C23 Ir1 C24 C28 -120.6(6)
C22 Ir1 C24 C28 -158.6(5)
C26 Ir1 C24 C28 159.6(5)
C23 C24 C25 C26 -2.1(6)
C28 C24 C25 C26 173.3(5)
Ir1 C24 C25 C26 -64.0(3)
C23 C24 C25 C29 -176.4(5)
C28 C24 C25 C29 -1.0(9)
Ir1 C24 C25 C29 121.7(5)
C23 C24 C25 Ir1 61.9(3)
C28 C24 C25 Ir1 -122.7(5)
C21 Ir1 C25 C24 58.5(3)
N1 Ir1 C25 C24 139.9(3)
N2 Ir1 C25 C24 -112.2(5)
C23 Ir1 C25 C24 -37.6(3)
C22 Ir1 C25 C24 -80.3(3)
C26 Ir1 C25 C24 -116.8(4)
C21 Ir1 C25 C26 175.3(3)
N1 Ir1 C25 C26 -103.3(3)
N2 Ir1 C25 C26 4.6(6)
C24 Ir1 C25 C26 116.8(4)
C23 Ir1 C25 C26 79.2(3)
C22 Ir1 C25 C26 36.5(3)
C21 Ir1 C25 C29 -64.3(5)
N1 Ir1 C25 C29 17.1(5)
N2 Ir1 C25 C29 125.0(5)
C24 Ir1 C25 C29 -122.8(6)
C23 Ir1 C25 C29 -160.4(6)
C22 Ir1 C25 C29 156.9(6)
C26 Ir1 C25 C29 120.4(6)
C23 C22 C26 C25 -0.7(6)
C31 C22 C26 C25 -179.2(5)
Ir1 C22 C26 C25 59.1(3)
C23 C22 C26 C30 172.0(5)
C31 C22 C26 C30 -6.6(9)
Ir1 C22 C26 C30 -128.3(5)
C23 C22 C26 Ir1 -59.7(3)
C31 C22 C26 Ir1 121.8(6)
C24 C25 C26 C22 1.7(6)
C29 C25 C26 C22 176.2(5)
Ir1 C25 C26 C22 -60.8(3)
C24 C25 C26 C30 -170.9(5)
C29 C25 C26 C30 3.6(8)
Ir1 C25 C26 C30 126.5(5)
C24 C25 C26 Ir1 62.6(3)
C29 C25 C26 Ir1 -122.9(5)
C21 Ir1 C26 C22 106.1(6)
N1 Ir1 C26 C22 -156.2(3)
N2 Ir1 C26 C22 -59.5(3)
C25 Ir1 C26 C22 118.3(4)
C24 Ir1 C26 C22 80.2(3)
C23 Ir1 C26 C22 37.1(3)
C21 Ir1 C26 C25 -12.2(7)
N1 Ir1 C26 C25 85.4(3)
N2 Ir1 C26 C25 -177.8(3)
C24 Ir1 C26 C25 -38.1(3)
C23 Ir1 C26 C25 -81.2(3)
C22 Ir1 C26 C25 -118.3(4)
C21 Ir1 C26 C30 -131.6(6)
N1 Ir1 C26 C30 -34.0(6)
N2 Ir1 C26 C30 62.8(6)
C25 Ir1 C26 C30 -119.4(6)
C24 Ir1 C26 C30 -157.5(6)
C23 Ir1 C26 C30 159.4(6)
C22 Ir1 C26 C30 122.3(7)
C40 B1 C32 C39 145.7(5)
C48 B1 C32 C39 28.7(7)
C56 B1 C32 C39 -94.6(5)
C40 B1 C32 C33 -40.4(6)
C48 B1 C32 C33 -157.4(4)
C56 B1 C32 C33 79.3(5)
C39 C32 C33 C34 0.4(7)
B1 C32 C33 C34 -173.9(5)
C32 C33 C34 C36 -2.1(8)
C32 C33 C34 C35 175.3(5)
C36 C34 C35 F1 -134.6(7)
C33 C34 C35 F1 47.9(8)
C36 C34 C35 F3 -6.3(9)
C33 C34 C35 F3 176.2(6)
C36 C34 C35 F2 111.3(7)
C33 C34 C35 F2 -66.2(7)
C33 C34 C36 C37 1.3(8)
C35 C34 C36 C37 -176.1(5)
C34 C36 C37 C39 1.1(8)
C34 C36 C37 C38 -174.7(5)
C36 C37 C38 F6 97.9(6)
C39 C37 C38 F6 -78.1(6)
C36 C37 C38 F5 -23.0(7)
C39 C37 C38 F5 161.1(5)
C36 C37 C38 F4 -142.1(5)
C39 C37 C38 F4 42.0(7)
C36 C37 C39 C32 -2.9(8)
C38 C37 C39 C32 173.0(5)
C33 C32 C39 C37 2.1(7)
B1 C32 C39 C37 176.2(5)
C32 B1 C40 C47 151.0(5)
C48 B1 C40 C47 -86.2(5)
C56 B1 C40 C47 35.0(6)
C32 B1 C40 C41 -37.2(6)
C48 B1 C40 C41 85.6(5)
C56 B1 C40 C41 -153.2(4)
C47 C40 C41 C42 -0.6(7)
B1 C40 C41 C42 -172.8(5)
C40 C41 C42 C44 0.7(8)
C40 C41 C42 C43 -178.6(5)
C44 C42 C43 F7 -179.1(6)
C41 C42 C43 F7 0.3(9)
C44 C42 C43 F8 -57.5(8)
C41 C42 C43 F8 121.9(6)
C44 C42 C43 F9 60.0(8)
C41 C42 C43 F9 -120.6(6)
C41 C42 C44 C45 -1.0(8)
C43 C42 C44 C45 178.5(5)
C42 C44 C45 C47 1.1(9)
C42 C44 C45 C46 -180.0(5)
C47 C45 C46 F12B -146.7(12)
C44 C45 C46 F12B 34.3(14)
C47 C45 C46 F11B 92.9(14)
C44 C45 C46 F11B -86.1(14)
C47 C45 C46 F10B -23.7(14)
C44 C45 C46 F10B 157.3(13)
C44 C45 C47 C40 -1.0(9)
C46 C45 C47 C40 -180.0(5)
C41 C40 C47 C45 0.7(8)
B1 C40 C47 C45 173.0(5)
C40 B1 C48 C49 83.4(6)
C32 B1 C48 C49 -155.0(5)
C56 B1 C48 C49 -36.4(6)
C40 B1 C48 C55 -89.3(5)
C32 B1 C48 C55 32.3(6)
C56 B1 C48 C55 150.9(4)
C55 C48 C49 C50 -1.8(8)
B1 C48 C49 C50 -174.8(5)
C48 C49 C50 C52 -0.8(9)
C48 C49 C50 C51 -177.3(5)
C52 C50 C51 F17 -85.4(9)
C49 C50 C51 F17 91.2(8)
C52 C50 C51 F18 149.6(6)
C49 C50 C51 F18 -33.8(9)
C52 C50 C51 F16 32.8(9)
C49 C50 C51 F16 -150.7(6)
C49 C50 C52 C53 2.9(9)
C51 C50 C52 C53 179.4(6)
C50 C52 C53 C55 -2.2(8)
C50 C52 C53 C54 -178.3(5)
C52 C53 C54 F14 94.2(9)
C55 C53 C54 F14 -81.9(9)
C52 C53 C54 F13 -146.0(7)
C55 C53 C54 F13 37.9(8)
C52 C53 C54 F15 -31.4(9)
C55 C53 C54 F15 152.5(7)
C52 C53 C55 C48 -0.4(8)
C54 C53 C55 C48 175.7(5)
C49 C48 C55 C53 2.4(7)
B1 C48 C55 C53 175.5(5)
C40 B1 C56 C63 -142.4(4)
C32 B1 C56 C63 97.1(5)
C48 B1 C56 C63 -26.7(6)
C40 B1 C56 C57 42.7(6)
C32 B1 C56 C57 -77.8(5)
C48 B1 C56 C57 158.4(4)
C63 C56 C57 C58 -0.4(7)
B1 C56 C57 C58 175.0(5)
C56 C57 C58 C60 2.1(8)
C56 C57 C58 C59 -179.5(5)
C57 C58 C59 F19 43.9(9)
C60 C58 C59 F19 -137.7(7)
C57 C58 C59 F20 -74.3(8)
C60 C58 C59 F20 104.1(7)
C57 C58 C59 F21 165.5(6)
C60 C58 C59 F21 -16.1(9)
C57 C58 C60 C61 -1.8(8)
C59 C58 C60 C61 179.8(5)
C58 C60 C61 C63 -0.1(8)
C58 C60 C61 C62 177.8(5)
C60 C61 C62 F24 116.3(6)
C63 C61 C62 F24 -65.7(7)
C60 C61 C62 F22 -4.9(7)
C63 C61 C62 F22 173.1(5)
C60 C61 C62 F23 -124.7(5)
C63 C61 C62 F23 53.3(6)
C60 C61 C63 C56 1.9(7)
C62 C61 C63 C56 -176.1(4)
C57 C56 C63 C61 -1.6(7)
B1 C56 C63 C61 -176.7(4)
